data_4305987
loop_
_publ_author_name
'Brandi M. Cossairt'
'Christopher C. Cummins'

_publ_contact_author_address
;Department of Chemistry 
Building 6-435
77 Massachusetts Avenue
Cambridge, MA 02139, USA
;
_publ_contact_author_email ccummins@mit.edu
_publ_contact_author_fax 617-253-7670
_publ_contact_author_name 'Professor Christopher C. Cummins'
_publ_contact_author_phone 617-253-5332
_publ_section_title
;
Phosphaalkenes as Long-Lived Phosphorus Cluster Surface Functional Groups:
Intramolecular P=C Addition to a Niobium-Supported P7 Cage
;
_journal_name_full 'Inorganic Chemistry'
_journal_page_first 9363
_journal_page_last 9371
_journal_paper_doi 10.1021/ic8009282
_journal_volume 47
_journal_year 2008
_chemical_formula_sum 'C67 H92.5 Nb O5.75'
_chemical_formula_weight 1082.82
_chemical_name_common ONb(OC[Ad]Mes)3(OEt2)
_chemical_name_systematic
;

 ?

;
_space_group_IT_number 2
_symmetry_cell_setting triclinic
_symmetry_space_group_name_Hall '-P 1'
_symmetry_space_group_name_H-M 'P -1'
_atom_sites_solution_hydrogens geom
_atom_sites_solution_primary direct
_atom_sites_solution_secondary difmap
_audit_creation_method SHELXL-97
_cell_angle_alpha 73.720(4)
_cell_angle_beta 78.872(4)
_cell_angle_gamma 80.224(4)
_cell_formula_units_Z 2
_cell_length_a 12.592(3)
_cell_length_b 14.536(3)
_cell_length_c 17.436(4)
_cell_measurement_reflns_used 4550
_cell_measurement_temperature 100(2)
_cell_measurement_theta_max 0.00
_cell_measurement_theta_min 0.00
_cell_volume 2983.1(12)
_computing_cell_refinement 'SAINT 7 (Bruker-AXS, 2005)'
_computing_data_collection 'SMART 5 (Bruker-AXS, 2003)'
_computing_data_reduction 'SAINT 7 (Bruker-AXS, 2005)'
_computing_molecular_graphics 'Bruker SHELXTL'
_computing_publication_material 'Bruker SHELXTL'
_computing_structure_refinement 'SHELXL-97 (Sheldrick, 1997)'
_computing_structure_solution 'SHELXS-97 (Sheldrick, 1990)'
_diffrn_ambient_temperature 100(2)
_diffrn_detector_area_resol_mean 8.3
_diffrn_measured_fraction_theta_full 0.993
_diffrn_measured_fraction_theta_max 0.993
_diffrn_measurement_device_type 'Bruker Smart APEX CCD'
_diffrn_measurement_method 'omega and phi scans'
_diffrn_radiation_monochromator graphite
_diffrn_radiation_source 'fine-focus sealed tube'
_diffrn_radiation_type MoK\a
_diffrn_radiation_wavelength 0.71073
_diffrn_reflns_av_R_equivalents 0.1004
_diffrn_reflns_av_sigmaI/netI 0.0806
_diffrn_reflns_limit_h_max 14
_diffrn_reflns_limit_h_min -14
_diffrn_reflns_limit_k_max 16
_diffrn_reflns_limit_k_min -16
_diffrn_reflns_limit_l_max 19
_diffrn_reflns_limit_l_min -19
_diffrn_reflns_number 41641
_diffrn_reflns_theta_full 23.36
_diffrn_reflns_theta_max 23.36
_diffrn_reflns_theta_min 1.66
_diffrn_standards_decay_% 0
_diffrn_standards_interval_count 0
_diffrn_standards_interval_time 0
_diffrn_standards_number 0
_exptl_absorpt_coefficient_mu 0.251
_exptl_absorpt_correction_T_max 0.9950
_exptl_absorpt_correction_T_min 0.9753
_exptl_absorpt_correction_type multi-scan
_exptl_absorpt_process_details 'SADABS (Sheldrick, 2005)'
_exptl_crystal_colour yellow
_exptl_crystal_density_diffrn 1.206
_exptl_crystal_density_method 'not measured'
_exptl_crystal_description needle
_exptl_crystal_F_000 1163
_exptl_crystal_size_max 0.10
_exptl_crystal_size_mid 0.05
_exptl_crystal_size_min 0.02
_refine_diff_density_max 0.912
_refine_diff_density_min -0.772
_refine_diff_density_rms 0.097
_refine_ls_extinction_method none
_refine_ls_goodness_of_fit_ref 1.042
_refine_ls_hydrogen_treatment constr
_refine_ls_matrix_type full
_refine_ls_number_parameters 748
_refine_ls_number_reflns 8618
_refine_ls_number_restraints 875
_refine_ls_restrained_S_all 0.999
_refine_ls_R_factor_all 0.0934
_refine_ls_R_factor_gt 0.0594
_refine_ls_shift/su_max 0.000
_refine_ls_shift/su_mean 0.000
_refine_ls_structure_factor_coef Fsqd
_refine_ls_weighting_details 'calc w=1/[\s^2^(Fo^2^)+(0.1073P)^2^+1.6330P] where P=(Fo^2^+2Fc^2^)/3'
_refine_ls_weighting_scheme calc
_refine_ls_wR_factor_gt 0.1596
_refine_ls_wR_factor_ref 0.1830
_reflns_number_gt 6186
_reflns_number_total 8618
_reflns_threshold_expression >2sigma(I)
_cod_data_source_file ic8009282_si_001_1.cif
_cod_data_source_block 07016
_cod_depositor_comments
;
The following automatic conversions were performed:
'_symmetry_cell_setting' value 'Triclinic' changed to 'triclinic'
according to '/home/saulius/struct/CIF-dictionaries/cif_core.dic'
dictionary named 'cif_core.dic' version 2.4.1 from 2010-06-29.

Automatic conversion script
Id: cif_fix_enum 1527 2010-12-29 10:47:43Z saulius 
;
_cod_original_formula_sum 'C67 H92.50 Nb O5.75'
_cod_database_code 4305987

loop_
_symmetry_equiv_pos_as_xyz
'x, y, z'
'-x, -y, -z'

loop_
_atom_site_label
_atom_site_type_symbol
_atom_site_fract_x
_atom_site_fract_y
_atom_site_fract_z
_atom_site_U_iso_or_equiv
_atom_site_adp_type
_atom_site_occupancy
_atom_site_symmetry_multiplicity
_atom_site_calc_flag
_atom_site_refinement_flags
_atom_site_disorder_assembly
_atom_site_disorder_group
Nb1 Nb 0.24190(4) 1.39697(3) 0.25599(3) 0.02691(18) Uani 1 1 d U A .
O1 O 0.2033(3) 1.4225(3) 0.3476(2) 0.0373(9) Uani 1 1 d U . .
C01 C 0.2253(4) 1.1733(3) 0.4133(3) 0.0317(11) Uani 1 1 d U . .
C02 C 0.3304(5) 1.1316(4) 0.4276(3) 0.0433(13) Uani 1 1 d U . .
C03 C 0.3588(6) 1.1216(5) 0.5031(4) 0.0598(16) Uani 1 1 d U . .
H03 H 0.4294 1.0914 0.5137 0.072 Uiso 1 1 calc R . .
C04 C 0.2876(6) 1.1541(5) 0.5621(4) 0.0612(18) Uani 1 1 d U . .
C05 C 0.1847(6) 1.1980(4) 0.5469(3) 0.0528(15) Uani 1 1 d U . .
H05 H 0.1358 1.2216 0.5878 0.063 Uiso 1 1 calc R . .
C06 C 0.1508(4) 1.2084(4) 0.4727(3) 0.0383(12) Uani 1 1 d U . .
C07 C 0.0398(5) 1.2578(4) 0.4583(3) 0.0459(14) Uani 1 1 d U . .
H07A H -0.0105 1.2466 0.5095 0.069 Uiso 1 1 calc R . .
H07B H 0.0141 1.2319 0.4199 0.069 Uiso 1 1 calc R . .
H07C H 0.0428 1.3273 0.4360 0.069 Uiso 1 1 calc R . .
C08 C 0.3184(8) 1.1453(6) 0.6453(4) 0.105(3) Uani 1 1 d U . .
H08A H 0.2692 1.1060 0.6876 0.157 Uiso 1 1 calc R . .
H08B H 0.3118 1.2098 0.6543 0.157 Uiso 1 1 calc R . .
H08C H 0.3937 1.1145 0.6470 0.157 Uiso 1 1 calc R . .
C09 C 0.4138(5) 1.0977(5) 0.3627(4) 0.0567(16) Uani 1 1 d U . .
H09A H 0.4825 1.0715 0.3837 0.085 Uiso 1 1 calc R . .
H09B H 0.4262 1.1524 0.3154 0.085 Uiso 1 1 calc R . .
H09C H 0.3865 1.0475 0.3470 0.085 Uiso 1 1 calc R . .
O10 O 0.2122(3) 1.2678(2) 0.27542(19) 0.0344(8) Uani 1 1 d U . .
C10 C 0.1910(4) 1.1820(3) 0.3340(3) 0.0275(11) Uani 1 1 d U . .
C11 C 0.1431(4) 1.1180(3) 0.3161(3) 0.0294(11) Uani 1 1 d U . .
C12 C 0.1004(4) 1.1340(4) 0.2376(3) 0.0314(11) Uani 1 1 d U . .
H12 H 0.1185 1.1973 0.2003 0.038 Uiso 1 1 calc R . .
C13 C 0.1529(5) 1.0507(4) 0.1980(3) 0.0395(13) Uani 1 1 d U . .
H13A H 0.1251 1.0600 0.1466 0.047 Uiso 1 1 calc R . .
H13B H 0.2331 1.0505 0.1858 0.047 Uiso 1 1 calc R . .
C14 C 0.1249(5) 0.9544(4) 0.2560(3) 0.0438(13) Uani 1 1 d U . .
H14 H 0.1579 0.9006 0.2303 0.053 Uiso 1 1 calc R . .
C15 C 0.1708(5) 0.9396(4) 0.3344(3) 0.0411(13) Uani 1 1 d U . .
H15A H 0.2510 0.9390 0.3224 0.049 Uiso 1 1 calc R . .
H15B H 0.1543 0.8768 0.3718 0.049 Uiso 1 1 calc R . .
C16 C 0.1188(4) 1.0228(3) 0.3747(3) 0.0354(12) Uani 1 1 d U . .
H16 H 0.1490 1.0145 0.4256 0.042 Uiso 1 1 calc R . .
C17 C -0.0045(4) 1.0205(4) 0.3936(3) 0.0388(13) Uani 1 1 d U . .
H17A H -0.0395 1.0723 0.4202 0.047 Uiso 1 1 calc R . .
H17B H -0.0211 0.9577 0.4310 0.047 Uiso 1 1 calc R . .
C18 C -0.0498(5) 1.0350(4) 0.3143(3) 0.0374(12) Uani 1 1 d U . .
H18 H -0.1307 1.0351 0.3264 0.045 Uiso 1 1 calc R . .
C19 C -0.0223(4) 1.1334(4) 0.2560(3) 0.0350(12) Uani 1 1 d U . .
H19A H -0.0519 1.1436 0.2052 0.042 Uiso 1 1 calc R . .
H19B H -0.0564 1.1865 0.2813 0.042 Uiso 1 1 calc R . .
C20 C 0.0005(5) 0.9545(4) 0.2756(3) 0.0419(13) Uani 1 1 d U . .
H20A H -0.0296 0.9630 0.2253 0.050 Uiso 1 1 calc R . .
H20B H -0.0171 0.8919 0.3128 0.050 Uiso 1 1 calc R . .
C21 C -0.0211(4) 1.5237(3) 0.2701(3) 0.0261(10) Uani 1 1 d U . .
C22 C -0.0865(4) 1.4551(3) 0.2688(3) 0.0301(11) Uani 1 1 d U . .
C23 C -0.1590(4) 1.4191(4) 0.3376(3) 0.0364(12) Uani 1 1 d U . .
H23 H -0.2032 1.3727 0.3367 0.044 Uiso 1 1 calc R . .
C24 C -0.1682(4) 1.4497(4) 0.4079(3) 0.0406(13) Uani 1 1 d U . .
C25 C -0.1026(4) 1.5174(4) 0.4083(3) 0.0395(13) Uani 1 1 d U . .
H25 H -0.1080 1.5384 0.4560 0.047 Uiso 1 1 calc R . .
C26 C -0.0293(4) 1.5552(4) 0.3407(3) 0.0343(12) Uani 1 1 d U . .
C27 C 0.0418(5) 1.6260(4) 0.3450(3) 0.0441(14) Uani 1 1 d U . .
H27A H 0.1151 1.6123 0.3161 0.066 Uiso 1 1 calc R . .
H27B H 0.0461 1.6204 0.4017 0.066 Uiso 1 1 calc R . .
H27C H 0.0107 1.6917 0.3200 0.066 Uiso 1 1 calc R . .
C28 C -0.2457(5) 1.4070(5) 0.4823(4) 0.0568(17) Uani 1 1 d U . .
H28A H -0.3208 1.4240 0.4708 0.085 Uiso 1 1 calc R . .
H28B H -0.2384 1.4328 0.5270 0.085 Uiso 1 1 calc R . .
H28C H -0.2282 1.3366 0.4972 0.085 Uiso 1 1 calc R . .
C29 C -0.0777(5) 1.4192(4) 0.1949(3) 0.0393(13) Uani 1 1 d U . .
H29A H -0.1324 1.3752 0.2037 0.059 Uiso 1 1 calc R . .
H29B H -0.0046 1.3848 0.1841 0.059 Uiso 1 1 calc R . .
H29C H -0.0902 1.4740 0.1485 0.059 Uiso 1 1 calc R . .
O30 O 0.1528(2) 1.4941(2) 0.18843(19) 0.0294(8) Uani 1 1 d U . .
C30 C 0.0592(4) 1.5591(3) 0.1973(3) 0.0250(10) Uani 1 1 d U . .
C31 C 0.0464(4) 1.6416(3) 0.1415(3) 0.0259(10) Uani 1 1 d U . .
C32 C -0.0551(4) 1.7143(4) 0.1437(3) 0.0354(12) Uani 1 1 d U . .
H32 H -0.1080 1.6910 0.1935 0.043 Uiso 1 1 calc R . .
C33 C -0.1072(4) 1.7272(4) 0.0683(3) 0.0436(13) Uani 1 1 d U . .
H33A H -0.1734 1.7748 0.0690 0.052 Uiso 1 1 calc R . .
H33B H -0.1289 1.6649 0.0680 0.052 Uiso 1 1 calc R . .
C34 C -0.0250(5) 1.7625(4) -0.0083(3) 0.0409(13) Uani 1 1 d U . .
H34 H -0.0589 1.7709 -0.0575 0.049 Uiso 1 1 calc R . .
C35 C 0.0751(4) 1.6879(4) -0.0083(3) 0.0381(12) Uani 1 1 d U . .
H35A H 0.1280 1.7090 -0.0577 0.046 Uiso 1 1 calc R . .
H35B H 0.0540 1.6254 -0.0086 0.046 Uiso 1 1 calc R . .
C36 C 0.1290(4) 1.6746(4) 0.0671(3) 0.0303(11) Uani 1 1 d U . .
H36 H 0.1953 1.6258 0.0668 0.036 Uiso 1 1 calc R . .
C37 C -0.0219(5) 1.8118(4) 0.1440(3) 0.0482(14) Uani 1 1 d U . .
H37A H -0.0874 1.8602 0.1454 0.058 Uiso 1 1 calc R . .
H37B H 0.0115 1.8039 0.1928 0.058 Uiso 1 1 calc R . .
C38 C 0.0592(5) 1.8462(4) 0.0685(3) 0.0458(14) Uani 1 1 d U . .
H38 H 0.0806 1.9093 0.0687 0.055 Uiso 1 1 calc R . .
C39 C 0.0063(5) 1.8593(4) -0.0067(3) 0.0455(14) Uani 1 1 d U . .
H39A H -0.0596 1.9073 -0.0059 0.055 Uiso 1 1 calc R . .
H39B H 0.0580 1.8836 -0.0561 0.055 Uiso 1 1 calc R . .
C40 C 0.1595(5) 1.7724(4) 0.0672(3) 0.0433(13) Uani 1 1 d U . .
H40A H 0.1942 1.7648 0.1153 0.052 Uiso 1 1 calc R . .
H40B H 0.2126 1.7952 0.0184 0.052 Uiso 1 1 calc R . .
C41 C 0.5272(4) 1.3619(4) 0.3239(3) 0.0317(11) Uani 1 1 d U . .
C42 C 0.6135(4) 1.3072(4) 0.2864(3) 0.0346(12) Uani 1 1 d U . .
C43 C 0.6728(4) 1.2297(4) 0.3347(3) 0.0401(13) Uani 1 1 d U . .
H43 H 0.7315 1.1927 0.3095 0.048 Uiso 1 1 calc R . .
C44 C 0.6482(4) 1.2054(4) 0.4188(3) 0.0403(13) Uani 1 1 d U . .
C45 C 0.5620(4) 1.2603(4) 0.4533(3) 0.0403(13) Uani 1 1 d U . .
H45 H 0.5443 1.2449 0.5105 0.048 Uiso 1 1 calc R . .
C46 C 0.4998(4) 1.3373(4) 0.4080(3) 0.0342(12) Uani 1 1 d U . .
C47 C 0.4061(4) 1.3918(4) 0.4515(3) 0.0405(13) Uani 1 1 d U . .
H47A H 0.3627 1.3459 0.4924 0.061 Uiso 1 1 calc R . .
H47B H 0.3602 1.4331 0.4125 0.061 Uiso 1 1 calc R . .
H47C H 0.4345 1.4319 0.4777 0.061 Uiso 1 1 calc R . .
C48 C 0.7152(5) 1.1246(4) 0.4696(4) 0.0538(16) Uani 1 1 d U . .
H48A H 0.7825 1.1469 0.4739 0.081 Uiso 1 1 calc R . .
H48B H 0.7335 1.0703 0.4445 0.081 Uiso 1 1 calc R . .
H48C H 0.6735 1.1036 0.5237 0.081 Uiso 1 1 calc R . .
C49 C 0.6445(4) 1.3342(4) 0.1954(3) 0.0443(14) Uani 1 1 d U . .
H49A H 0.5838 1.3274 0.1704 0.067 Uiso 1 1 calc R . .
H49B H 0.7091 1.2914 0.1798 0.067 Uiso 1 1 calc R . .
H49C H 0.6606 1.4012 0.1770 0.067 Uiso 1 1 calc R . .
O50 O 0.3922(3) 1.4149(2) 0.23572(19) 0.0309(8) Uani 1 1 d U . .
C50 C 0.4637(4) 1.4444(4) 0.2724(3) 0.0263(11) Uani 1 1 d U . .
C51 C 0.4732(4) 1.5374(4) 0.2609(3) 0.0295(11) Uani 1 1 d U . .
C52 C 0.5578(4) 1.5731(4) 0.2926(3) 0.0333(12) Uani 1 1 d U . .
H52 H 0.6005 1.5171 0.3261 0.040 Uiso 1 1 calc R . .
C53 C 0.5019(4) 1.6433(4) 0.3441(3) 0.0369(12) Uani 1 1 d U . .
H53A H 0.4535 1.6093 0.3916 0.044 Uiso 1 1 calc R . .
H53B H 0.5577 1.6675 0.3639 0.044 Uiso 1 1 calc R . .
C54 C 0.4353(5) 1.7279(4) 0.2929(3) 0.0419(13) Uani 1 1 d U . .
H54 H 0.3979 1.7733 0.3263 0.050 Uiso 1 1 calc R . .
C55 C 0.3501(4) 1.6888(4) 0.2619(3) 0.0399(13) Uani 1 1 d U . .
H55A H 0.3007 1.6542 0.3084 0.048 Uiso 1 1 calc R . .
H55B H 0.3057 1.7434 0.2296 0.048 Uiso 1 1 calc R . .
C56 C 0.4061(4) 1.6202(3) 0.2099(3) 0.0296(11) Uani 1 1 d U . .
H56 H 0.3503 1.5950 0.1900 0.035 Uiso 1 1 calc R . .
C57 C 0.5114(5) 1.7807(4) 0.2205(3) 0.0495(15) Uani 1 1 d U . .
H57A H 0.5662 1.8067 0.2397 0.059 Uiso 1 1 calc R . .
H57B H 0.4687 1.8356 0.1870 0.059 Uiso 1 1 calc R . .
C58 C 0.5692(5) 1.7111(4) 0.1694(3) 0.0476(15) Uani 1 1 d U . .
H58 H 0.6196 1.7458 0.1227 0.057 Uiso 1 1 calc R . .
C59 C 0.6339(4) 1.6263(4) 0.2209(3) 0.0462(14) Uani 1 1 d U . .
H59A H 0.6901 1.6499 0.2407 0.055 Uiso 1 1 calc R . .
H59B H 0.6714 1.5815 0.1878 0.055 Uiso 1 1 calc R . .
C60 C 0.4832(5) 1.6740(4) 0.1379(3) 0.0424(14) Uani 1 1 d U . .
H60A H 0.5195 1.6299 0.1039 0.051 Uiso 1 1 calc R . .
H60B H 0.4409 1.7291 0.1042 0.051 Uiso 1 1 calc R . .
C61 C 0.2525(12) 1.4537(9) -0.0048(8) 0.086(4) Uani 0.602(9) 1 d PDU A 1
H61A H 0.2742 1.5060 -0.0519 0.129 Uiso 0.602(9) 1 calc PR A 1
H61B H 0.1792 1.4729 0.0216 0.129 Uiso 0.602(9) 1 calc PR A 1
H61C H 0.2522 1.3953 -0.0223 0.129 Uiso 0.602(9) 1 calc PR A 1
C62 C 0.3311(13) 1.4339(8) 0.0534(6) 0.060(3) Uani 0.602(9) 1 d PDU A 1
H62A H 0.4052 1.4154 0.0264 0.072 Uiso 0.602(9) 1 calc PR A 1
H62B H 0.3324 1.4934 0.0700 0.072 Uiso 0.602(9) 1 calc PR A 1
C61A C 0.3797(12) 1.4938(11) 0.0187(9) 0.052(4) Uiso 0.398(9) 1 d PDU A 2
H61C H 0.3709 1.5383 -0.0341 0.078 Uiso 0.398(9) 1 calc PR A 2
H61D H 0.4519 1.4559 0.0151 0.078 Uiso 0.398(9) 1 calc PR A 2
H61E H 0.3728 1.5307 0.0590 0.078 Uiso 0.398(9) 1 calc PR A 2
C62A C 0.291(2) 1.4250(17) 0.0440(12) 0.068(7) Uiso 0.398(9) 1 d PDU A 2
H62C H 0.2175 1.4631 0.0467 0.082 Uiso 0.398(9) 1 calc PR A 2
H62D H 0.2971 1.3878 0.0033 0.082 Uiso 0.398(9) 1 calc PR A 2
O2 O 0.3030(3) 1.3598(3) 0.1219(2) 0.0419(9) Uani 1 1 d DU . .
C63 C 0.3848(10) 1.2778(8) 0.1190(7) 0.055(3) Uani 0.602(9) 1 d PDU A 1
H63A H 0.3902 1.2388 0.1749 0.066 Uiso 0.602(9) 1 calc PR A 1
H63B H 0.4562 1.3015 0.0952 0.066 Uiso 0.602(9) 1 calc PR A 1
C64 C 0.3622(9) 1.2125(7) 0.0700(6) 0.055(3) Uani 0.602(9) 1 d PDU A 1
H64A H 0.4207 1.1585 0.0710 0.083 Uiso 0.602(9) 1 calc PR A 1
H64B H 0.3590 1.2498 0.0140 0.083 Uiso 0.602(9) 1 calc PR A 1
H64C H 0.2924 1.1874 0.0937 0.083 Uiso 0.602(9) 1 calc PR A 1
C63A C 0.3372(17) 1.2632(13) 0.1055(17) 0.088(7) Uiso 0.398(9) 1 d PDU A 2
H63C H 0.3258 1.2681 0.0498 0.106 Uiso 0.398(9) 1 calc PR A 2
H63D H 0.2883 1.2178 0.1428 0.106 Uiso 0.398(9) 1 calc PR A 2
C64A C 0.4534(18) 1.2196(18) 0.1137(16) 0.122(9) Uiso 0.398(9) 1 d PDU A 2
H64C H 0.4663 1.1561 0.1021 0.183 Uiso 0.398(9) 1 calc PR A 2
H64D H 0.4660 1.2125 0.1689 0.183 Uiso 0.398(9) 1 calc PR A 2
H64E H 0.5034 1.2620 0.0754 0.183 Uiso 0.398(9) 1 calc PR A 2
C1S C 0.2963(12) 1.9254(8) -0.1855(7) 0.069(3) Uani 0.536(7) 1 d PDU B 1
H1S1 H 0.2732 1.9640 -0.2367 0.104 Uiso 0.536(7) 1 calc PR B 1
H1S2 H 0.2421 1.8818 -0.1561 0.104 Uiso 0.536(7) 1 calc PR B 1
H1S3 H 0.3670 1.8874 -0.1966 0.104 Uiso 0.536(7) 1 calc PR B 1
C2S C 0.3055(13) 1.9843(8) -0.1405(7) 0.075(3) Uani 0.536(7) 1 d PDU B 1
H2S1 H 0.2316 2.0145 -0.1227 0.091 Uiso 0.536(7) 1 calc PR B 1
H2S2 H 0.3477 2.0366 -0.1750 0.091 Uiso 0.536(7) 1 calc PR B 1
O1S O 0.3542(10) 1.9409(8) -0.0742(5) 0.073(2) Uani 0.536(7) 1 d PDU B 1
C3S C 0.3324(15) 2.0025(9) -0.0254(8) 0.073(3) Uani 0.536(7) 1 d PDU B 1
H3S1 H 0.3704 2.0601 -0.0525 0.088 Uiso 0.536(7) 1 calc PR B 1
H3S2 H 0.2531 2.0244 -0.0182 0.088 Uiso 0.536(7) 1 calc PR B 1
C4S C 0.363(2) 1.9634(12) 0.0475(9) 0.073(4) Uani 0.536(7) 1 d PDU B 1
H4S1 H 0.3443 2.0111 0.0796 0.110 Uiso 0.536(7) 1 calc PR B 1
H4S2 H 0.4416 1.9434 0.0412 0.110 Uiso 0.536(7) 1 calc PR B 1
H4S3 H 0.3244 1.9070 0.0752 0.110 Uiso 0.536(7) 1 calc PR B 1
C1T C 0.394(3) 1.935(2) -0.1754(15) 0.067(5) Uani 0.214(7) 1 d PDU B 2
H1T1 H 0.4444 1.8839 -0.1941 0.100 Uiso 0.214(7) 1 calc PR B 2
H1T2 H 0.4155 1.9982 -0.2068 0.100 Uiso 0.214(7) 1 calc PR B 2
H1T3 H 0.3198 1.9310 -0.1828 0.100 Uiso 0.214(7) 1 calc PR B 2
C2T C 0.396(3) 1.925(3) -0.0963(17) 0.078(4) Uani 0.214(7) 1 d PDU B 2
H2T1 H 0.4684 1.9377 -0.0901 0.094 Uiso 0.214(7) 1 calc PR B 2
H2T2 H 0.3876 1.8568 -0.0663 0.094 Uiso 0.214(7) 1 calc PR B 2
O1T O 0.3172(19) 1.984(2) -0.0635(13) 0.080(3) Uani 0.214(7) 1 d PDU B 2
C3T C 0.350(4) 2.0096(19) -0.004(2) 0.078(4) Uani 0.214(7) 1 d PDU B 2
H3T1 H 0.4138 2.0457 -0.0275 0.094 Uiso 0.214(7) 1 calc PR B 2
H3T2 H 0.2909 2.0540 0.0176 0.094 Uiso 0.214(7) 1 calc PR B 2
C4T C 0.378(6) 1.936(3) 0.058(2) 0.067(6) Uani 0.214(7) 1 d PDU B 2
H4T1 H 0.3615 1.9573 0.1079 0.101 Uiso 0.214(7) 1 calc PR B 2
H4T2 H 0.4559 1.9139 0.0473 0.101 Uiso 0.214(7) 1 calc PR B 2
H4T3 H 0.3360 1.8826 0.0636 0.101 Uiso 0.214(7) 1 calc PR B 2

loop_
_atom_site_aniso_label
_atom_site_aniso_U_11
_atom_site_aniso_U_22
_atom_site_aniso_U_33
_atom_site_aniso_U_23
_atom_site_aniso_U_13
_atom_site_aniso_U_12
Nb1 0.0269(3) 0.0293(3) 0.0232(3) -0.00056(19) -0.00723(18) -0.00636(19)
O1 0.039(2) 0.046(2) 0.0275(19) -0.0072(16) -0.0049(16) -0.0096(17)
C01 0.039(3) 0.026(3) 0.031(3) 0.003(2) -0.015(2) -0.012(2)
C02 0.049(3) 0.035(3) 0.046(3) 0.003(3) -0.025(3) -0.011(3)
C03 0.068(4) 0.051(4) 0.064(4) 0.010(3) -0.042(3) -0.023(3)
C04 0.097(5) 0.059(4) 0.039(3) 0.008(3) -0.037(3) -0.044(4)
C05 0.083(4) 0.054(4) 0.028(3) -0.006(3) -0.005(3) -0.036(3)
C06 0.046(3) 0.039(3) 0.032(3) -0.004(2) -0.005(2) -0.022(3)
C07 0.058(4) 0.043(3) 0.037(3) -0.012(3) 0.002(3) -0.015(3)
C08 0.172(9) 0.112(7) 0.054(4) 0.011(4) -0.065(5) -0.081(6)
C09 0.040(3) 0.053(4) 0.074(4) -0.007(3) -0.025(3) 0.002(3)
O10 0.039(2) 0.0344(19) 0.0312(19) -0.0015(15) -0.0123(16) -0.0122(16)
C10 0.030(3) 0.024(3) 0.027(3) 0.000(2) -0.006(2) -0.005(2)
C11 0.032(3) 0.026(3) 0.029(3) -0.005(2) -0.009(2) -0.001(2)
C12 0.040(3) 0.029(3) 0.024(3) -0.003(2) -0.007(2) -0.004(2)
C13 0.046(3) 0.040(3) 0.032(3) -0.009(2) -0.009(2) -0.003(3)
C14 0.062(4) 0.030(3) 0.039(3) -0.009(2) -0.011(3) 0.000(3)
C15 0.052(3) 0.027(3) 0.045(3) -0.004(2) -0.017(3) -0.005(3)
C16 0.048(3) 0.027(3) 0.033(3) -0.002(2) -0.016(2) -0.010(2)
C17 0.051(3) 0.033(3) 0.035(3) -0.003(2) -0.014(3) -0.014(3)
C18 0.046(3) 0.040(3) 0.030(3) -0.008(2) -0.009(2) -0.014(2)
C19 0.047(3) 0.029(3) 0.031(3) -0.004(2) -0.017(2) -0.003(2)
C20 0.059(3) 0.035(3) 0.036(3) -0.005(2) -0.017(3) -0.013(3)
C21 0.023(3) 0.026(3) 0.028(3) -0.004(2) -0.007(2) -0.001(2)
C22 0.026(3) 0.026(3) 0.038(3) -0.003(2) -0.012(2) -0.002(2)
C23 0.031(3) 0.032(3) 0.043(3) 0.000(2) -0.010(2) -0.008(2)
C24 0.027(3) 0.043(3) 0.045(3) -0.006(3) 0.002(2) -0.003(2)
C25 0.040(3) 0.048(3) 0.030(3) -0.011(3) 0.003(2) -0.010(3)
C26 0.038(3) 0.035(3) 0.030(3) -0.009(2) 0.000(2) -0.006(2)
C27 0.059(4) 0.047(3) 0.031(3) -0.017(3) 0.004(3) -0.019(3)
C28 0.047(4) 0.061(4) 0.053(4) -0.006(3) 0.013(3) -0.017(3)
C29 0.045(3) 0.036(3) 0.041(3) -0.005(2) -0.015(3) -0.014(3)
O30 0.0246(18) 0.0317(19) 0.0270(19) 0.0009(15) -0.0067(14) -0.0015(14)
C30 0.018(2) 0.028(3) 0.031(3) -0.007(2) -0.007(2) -0.0029(19)
C31 0.029(3) 0.027(3) 0.024(2) -0.005(2) -0.010(2) -0.008(2)
C32 0.036(3) 0.033(3) 0.031(3) -0.003(2) -0.004(2) 0.002(2)
C33 0.037(3) 0.039(3) 0.051(3) -0.002(3) -0.018(2) 0.003(2)
C34 0.053(3) 0.039(3) 0.033(3) -0.001(2) -0.022(3) -0.006(3)
C35 0.050(3) 0.041(3) 0.024(3) -0.006(2) -0.008(2) -0.007(3)
C36 0.031(3) 0.032(3) 0.024(3) -0.002(2) -0.005(2) -0.003(2)
C37 0.073(4) 0.031(3) 0.038(3) -0.007(3) -0.015(3) 0.006(3)
C38 0.073(4) 0.030(3) 0.039(3) -0.001(2) -0.021(3) -0.016(3)
C39 0.056(4) 0.033(3) 0.041(3) 0.005(3) -0.016(3) -0.004(3)
C40 0.052(3) 0.044(3) 0.033(3) 0.005(2) -0.012(3) -0.021(3)
C41 0.019(3) 0.036(3) 0.041(3) -0.009(2) -0.008(2) -0.005(2)
C42 0.025(3) 0.046(3) 0.033(3) -0.005(2) -0.012(2) -0.007(2)
C43 0.025(3) 0.042(3) 0.055(3) -0.014(3) -0.011(2) -0.002(2)
C44 0.041(3) 0.038(3) 0.042(3) -0.001(2) -0.018(3) -0.006(2)
C45 0.043(3) 0.040(3) 0.036(3) 0.001(2) -0.017(2) -0.008(2)
C46 0.033(3) 0.037(3) 0.032(3) -0.003(2) -0.011(2) -0.008(2)
C47 0.051(3) 0.044(3) 0.023(3) -0.002(2) -0.009(2) -0.005(3)
C48 0.049(4) 0.047(4) 0.062(4) -0.002(3) -0.025(3) 0.002(3)
C49 0.028(3) 0.058(4) 0.043(3) -0.013(3) -0.001(2) -0.001(3)
O50 0.0306(19) 0.035(2) 0.0315(19) -0.0103(16) -0.0122(15) -0.0035(15)
C50 0.021(3) 0.042(3) 0.017(2) -0.008(2) -0.0023(19) -0.006(2)
C51 0.026(3) 0.042(3) 0.020(3) -0.004(2) -0.004(2) -0.010(2)
C52 0.032(3) 0.043(3) 0.025(3) -0.001(2) -0.005(2) -0.016(2)
C53 0.047(3) 0.045(3) 0.023(3) -0.004(2) -0.010(2) -0.021(3)
C54 0.060(4) 0.038(3) 0.032(3) -0.012(2) -0.009(2) -0.011(3)
C55 0.044(3) 0.043(3) 0.033(3) -0.007(2) -0.011(2) -0.008(2)
C56 0.031(3) 0.033(3) 0.027(3) -0.006(2) -0.008(2) -0.010(2)
C57 0.074(4) 0.044(3) 0.037(3) 0.002(2) -0.021(3) -0.031(3)
C58 0.064(4) 0.060(4) 0.023(3) 0.001(2) -0.005(2) -0.039(3)
C59 0.039(3) 0.065(4) 0.038(3) -0.006(3) -0.007(2) -0.026(3)
C60 0.053(4) 0.049(3) 0.029(3) -0.005(2) -0.009(2) -0.021(3)
C61 0.129(12) 0.060(8) 0.069(8) 0.004(6) -0.039(8) -0.019(8)
C62 0.095(11) 0.041(6) 0.037(5) -0.014(4) 0.021(5) -0.018(7)
O2 0.046(2) 0.052(2) 0.0278(19) -0.0113(17) -0.0087(16) -0.0008(18)
C63 0.051(7) 0.063(6) 0.058(7) -0.033(5) -0.025(5) 0.025(5)
C64 0.068(7) 0.051(6) 0.050(7) -0.028(5) 0.017(5) -0.021(5)
C1S 0.088(9) 0.049(7) 0.073(7) -0.002(5) -0.031(6) -0.021(6)
C2S 0.102(7) 0.057(5) 0.070(5) -0.004(4) -0.033(5) -0.013(5)
O1S 0.103(6) 0.057(5) 0.058(4) -0.003(3) -0.022(4) -0.011(5)
C3S 0.094(6) 0.058(5) 0.073(5) -0.012(4) -0.022(5) -0.022(5)
C4S 0.102(10) 0.061(10) 0.049(6) -0.013(6) 0.014(6) -0.018(9)
C1T 0.079(11) 0.049(10) 0.072(7) -0.005(8) -0.028(9) -0.007(10)
C2T 0.101(8) 0.062(7) 0.067(6) -0.002(5) -0.022(6) -0.012(6)
O1T 0.103(7) 0.063(6) 0.070(6) -0.004(5) -0.018(5) -0.014(5)
C3T 0.100(8) 0.061(7) 0.071(7) -0.005(5) -0.018(7) -0.015(7)
C4T 0.094(12) 0.046(11) 0.060(9) -0.010(8) -0.006(8) -0.019(11)

loop_
_atom_type_symbol
_atom_type_description
_atom_type_scat_dispersion_real
_atom_type_scat_dispersion_imag
_atom_type_scat_source
C C 0.0033 0.0016 'International Tables Vol C Tables 4.2.6.8 and 6.1.1.4'
H H 0.0000 0.0000 'International Tables Vol C Tables 4.2.6.8 and 6.1.1.4'
O O 0.0106 0.0060 'International Tables Vol C Tables 4.2.6.8 and 6.1.1.4'
Nb Nb -2.0727 0.6215 'International Tables Vol C Tables 4.2.6.8 and 6.1.1.4'

loop_
_geom_angle_atom_site_label_1
_geom_angle_atom_site_label_2
_geom_angle_atom_site_label_3
_geom_angle
_geom_angle_site_symmetry_1
_geom_angle_site_symmetry_3
_geom_angle_publ_flag
O1 Nb1 O10 104.24(15) . . ?
O1 Nb1 O50 100.53(15) . . ?
O10 Nb1 O50 115.80(14) . . ?
O1 Nb1 O30 102.83(15) . . ?
O10 Nb1 O30 115.96(14) . . ?
O50 Nb1 O30 114.49(14) . . ?
O1 Nb1 O2 178.65(14) . . ?
O10 Nb1 O2 76.30(13) . . ?
O50 Nb1 O2 78.13(13) . . ?
O30 Nb1 O2 77.95(13) . . ?
C02 C01 C06 120.7(5) . . ?
C02 C01 C10 120.2(5) . . ?
C06 C01 C10 119.0(5) . . ?
C03 C02 C01 118.9(6) . . ?
C03 C02 C09 119.7(6) . . ?
C01 C02 C09 121.5(5) . . ?
C04 C03 C02 121.5(6) . . ?
C03 C04 C05 119.5(6) . . ?
C03 C04 C08 122.1(7) . . ?
C05 C04 C08 118.4(7) . . ?
C04 C05 C06 121.6(6) . . ?
C05 C06 C01 117.8(5) . . ?
C05 C06 C07 119.9(5) . . ?
C01 C06 C07 122.4(5) . . ?
C10 O10 Nb1 145.9(3) . . ?
C11 C10 O10 119.5(4) . . ?
C11 C10 C01 126.2(4) . . ?
O10 C10 C01 114.3(4) . . ?
C10 C11 C12 124.2(4) . . ?
C10 C11 C16 123.2(4) . . ?
C12 C11 C16 112.4(4) . . ?
C11 C12 C19 108.5(4) . . ?
C11 C12 C13 108.9(4) . . ?
C19 C12 C13 109.3(4) . . ?
C14 C13 C12 109.3(4) . . ?
C13 C14 C15 109.3(4) . . ?
C13 C14 C20 110.0(4) . . ?
C15 C14 C20 109.2(5) . . ?
C14 C15 C16 109.4(4) . . ?
C11 C16 C17 109.3(4) . . ?
C11 C16 C15 108.9(4) . . ?
C17 C16 C15 108.2(4) . . ?
C16 C17 C18 109.3(4) . . ?
C20 C18 C17 109.7(5) . . ?
C20 C18 C19 109.8(4) . . ?
C17 C18 C19 109.2(4) . . ?
C12 C19 C18 109.7(4) . . ?
C18 C20 C14 109.8(4) . . ?
C22 C21 C26 119.9(4) . . ?
C22 C21 C30 119.0(4) . . ?
C26 C21 C30 121.1(4) . . ?
C23 C22 C21 119.3(5) . . ?
C23 C22 C29 119.9(4) . . ?
C21 C22 C29 120.8(4) . . ?
C22 C23 C24 121.4(5) . . ?
C25 C24 C23 118.6(5) . . ?
C25 C24 C28 121.4(5) . . ?
C23 C24 C28 120.0(5) . . ?
C26 C25 C24 121.6(5) . . ?
C25 C26 C21 119.2(5) . . ?
C25 C26 C27 119.6(5) . . ?
C21 C26 C27 121.2(4) . . ?
C30 O30 Nb1 138.3(3) . . ?
C31 C30 O30 119.8(4) . . ?
C31 C30 C21 126.3(4) . . ?
O30 C30 C21 113.8(4) . . ?
C30 C31 C36 124.9(4) . . ?
C30 C31 C32 123.6(4) . . ?
C36 C31 C32 111.5(4) . . ?
C31 C32 C33 109.0(4) . . ?
C31 C32 C37 108.7(4) . . ?
C33 C32 C37 109.5(4) . . ?
C32 C33 C34 109.7(4) . . ?
C35 C34 C39 110.2(5) . . ?
C35 C34 C33 108.7(4) . . ?
C39 C34 C33 108.7(5) . . ?
C34 C35 C36 110.5(4) . . ?
C31 C36 C40 108.8(4) . . ?
C31 C36 C35 108.2(4) . . ?
C40 C36 C35 108.7(4) . . ?
C38 C37 C32 109.4(4) . . ?
C40 C38 C37 109.5(4) . . ?
C40 C38 C39 109.6(5) . . ?
C37 C38 C39 109.4(5) . . ?
C34 C39 C38 109.8(4) . . ?
C38 C40 C36 110.6(4) . . ?
C46 C41 C42 120.0(5) . . ?
C46 C41 C50 121.0(4) . . ?
C42 C41 C50 119.0(5) . . ?
C43 C42 C41 118.9(5) . . ?
C43 C42 C49 120.8(5) . . ?
C41 C42 C49 120.2(5) . . ?
C44 C43 C42 121.9(5) . . ?
C45 C44 C43 117.4(5) . . ?
C45 C44 C48 121.5(5) . . ?
C43 C44 C48 121.1(5) . . ?
C44 C45 C46 123.0(5) . . ?
C45 C46 C41 118.8(5) . . ?
C45 C46 C47 118.8(5) . . ?
C41 C46 C47 122.3(5) . . ?
C50 O50 Nb1 137.5(3) . . ?
C51 C50 O50 121.9(4) . . ?
C51 C50 C41 125.3(4) . . ?
O50 C50 C41 112.8(4) . . ?
C50 C51 C52 124.0(4) . . ?
C50 C51 C56 124.4(4) . . ?
C52 C51 C56 111.5(4) . . ?
C51 C52 C59 108.7(4) . . ?
C51 C52 C53 110.1(4) . . ?
C59 C52 C53 108.9(4) . . ?
C54 C53 C52 109.4(4) . . ?
C53 C54 C57 109.2(5) . . ?
C53 C54 C55 109.1(4) . . ?
C57 C54 C55 109.0(4) . . ?
C56 C55 C54 110.5(4) . . ?
C51 C56 C55 108.4(4) . . ?
C51 C56 C60 108.6(4) . . ?
C55 C56 C60 109.5(4) . . ?
C54 C57 C58 110.0(4) . . ?
C59 C58 C57 109.8(4) . . ?
C59 C58 C60 109.5(5) . . ?
C57 C58 C60 108.9(5) . . ?
C58 C59 C52 110.0(5) . . ?
C58 C60 C56 109.5(4) . . ?
O2 C62 C61 111.5(11) . . ?
O2 C62A C61A 109.6(13) . . ?
C62 O2 C62A 24.7(10) . . ?
C62 O2 C63 107.2(8) . . ?
C62A O2 C63 114.2(14) . . ?
C62 O2 C63A 111.4(12) . . ?
C62A O2 C63A 104.8(16) . . ?
C63 O2 C63A 30.2(8) . . ?
C62 O2 Nb1 119.7(6) . . ?
C62A O2 Nb1 126.4(13) . . ?
C63 O2 Nb1 116.8(5) . . ?
C63A O2 Nb1 127.6(11) . . ?
O2 C63 C64 114.2(8) . . ?
O2 C63A C64A 116.7(17) . . ?
C1S C2S O1S 115.1(11) . . ?
C2S O1S C3S 107.4(11) . . ?
C4S C3S O1S 113.7(11) . . ?
C1T C2T O1T 112.5(15) . . ?
C3T O1T C2T 111.0(19) . . ?
C4T C3T O1T 115.2(16) . . ?

loop_
_geom_bond_atom_site_label_1
_geom_bond_atom_site_label_2
_geom_bond_distance
_geom_bond_site_symmetry_2
_geom_bond_publ_flag
Nb1 O1 1.703(3) . ?
Nb1 O10 1.901(3) . ?
Nb1 O50 1.906(3) . ?
Nb1 O30 1.918(3) . ?
Nb1 O2 2.494(3) . ?
C01 C02 1.397(7) . ?
C01 C06 1.404(7) . ?
C01 C10 1.493(7) . ?
C02 C03 1.392(8) . ?
C02 C09 1.518(8) . ?
C03 C04 1.364(10) . ?
C04 C05 1.383(9) . ?
C04 C08 1.539(8) . ?
C05 C06 1.400(7) . ?
C06 C07 1.492(8) . ?
O10 C10 1.401(5) . ?
C10 C11 1.323(7) . ?
C11 C12 1.510(7) . ?
C11 C16 1.511(7) . ?
C12 C19 1.517(7) . ?
C12 C13 1.549(7) . ?
C13 C14 1.530(7) . ?
C14 C15 1.532(7) . ?
C14 C20 1.537(8) . ?
C15 C16 1.554(7) . ?
C16 C17 1.528(7) . ?
C17 C18 1.543(7) . ?
C18 C20 1.501(7) . ?
C18 C19 1.553(7) . ?
C21 C22 1.405(7) . ?
C21 C26 1.410(7) . ?
C21 C30 1.487(7) . ?
C22 C23 1.391(7) . ?
C22 C29 1.500(7) . ?
C23 C24 1.395(7) . ?
C24 C25 1.391(7) . ?
C24 C28 1.511(7) . ?
C25 C26 1.390(7) . ?
C26 C27 1.501(7) . ?
O30 C30 1.393(5) . ?
C30 C31 1.323(6) . ?
C31 C36 1.514(7) . ?
C31 C32 1.515(7) . ?
C32 C33 1.532(7) . ?
C32 C37 1.544(7) . ?
C33 C34 1.542(8) . ?
C34 C35 1.517(8) . ?
C34 C39 1.533(7) . ?
C35 C36 1.543(7) . ?
C36 C40 1.535(7) . ?
C37 C38 1.522(8) . ?
C38 C40 1.513(8) . ?
C38 C39 1.534(7) . ?
C41 C46 1.396(7) . ?
C41 C42 1.402(7) . ?
C41 C50 1.494(7) . ?
C42 C43 1.400(7) . ?
C42 C49 1.512(7) . ?
C43 C44 1.393(8) . ?
C44 C45 1.378(8) . ?
C44 C48 1.499(7) . ?
C45 C46 1.391(7) . ?
C46 C47 1.506(7) . ?
O50 C50 1.382(5) . ?
C50 C51 1.332(7) . ?
C51 C52 1.512(7) . ?
C51 C56 1.517(7) . ?
C52 C59 1.527(7) . ?
C52 C53 1.539(7) . ?
C53 C54 1.528(7) . ?
C54 C57 1.530(8) . ?
C54 C55 1.539(7) . ?
C55 C56 1.529(7) . ?
C56 C60 1.538(7) . ?
C57 C58 1.533(8) . ?
C58 C59 1.520(8) . ?
C58 C60 1.536(7) . ?
C61 C62 1.489(16) . ?
C62 O2 1.400(9) . ?
C61A C62A 1.548(18) . ?
C62A O2 1.442(15) . ?
O2 C63 1.442(9) . ?
O2 C63A 1.487(16) . ?
C63 C64 1.534(12) . ?
C63A C64A 1.509(18) . ?
C1S C2S 1.344(12) . ?
C2S O1S 1.358(11) . ?
O1S C3S 1.361(11) . ?
C3S C4S 1.340(12) . ?
C1T C2T 1.351(14) . ?
C2T O1T 1.356(13) . ?
O1T C3T 1.349(13) . ?
C3T C4T 1.342(13) . ?
